data_1554902
loop_
_publ_author_name
'Shemet, Andrej'
'Sarlah, David'
'Carreira, Erick M.'

_publ_section_title
;
 Stereochemical studies of the opening of chloro vinyl epoxides: cyclic
 chloronium ions as intermediates.
;
_journal_issue 8
_journal_name_full 'Organic letters'
_journal_page_first 1878
_journal_page_last 1881
_journal_paper_doi 10.1021/acs.orglett.5b00558
_journal_volume 17
_journal_year 2015
_chemical_absolute_configuration ad
_chemical_formula_moiety 'C6 H12 Cl2 O2'
_chemical_formula_sum 'C6 H12 Cl2 O2'
_chemical_formula_weight 187.06
_chemical_name_systematic (3S,4R)-2,4-dichlorohexane-1,3-diol
_space_group_crystal_system orthorhombic
_space_group_IT_number 19
_space_group_name_Hall 'P 2ac 2ab'
_space_group_name_H-M_alt 'P 21 21 21'
_atom_sites_solution_hydrogens geom
_audit_creation_date 2013-09-20
_audit_creation_method
;
Olex2 1.2
(compiled 2013.09.17 svn.r2790 for OlexSys, GUI svn.r4601)
;
_cell_angle_alpha 90
_cell_angle_beta 90
_cell_angle_gamma 90
_cell_formula_units_Z 4
_cell_length_a 5.8932(6)
_cell_length_b 9.8358(10)
_cell_length_c 14.7998(15)
_cell_measurement_reflns_used 9984
_cell_measurement_temperature 100
_cell_measurement_theta_max 27.48
_cell_measurement_theta_min 2.75
_cell_volume 857.86(15)
_computing_cell_refinement 'Bruker SAINT'
_computing_data_collection 'Bruker APEX2'
_computing_data_reduction 'Bruker SAINT'
_computing_molecular_graphics OLEX2
_computing_publication_material OLEX2
_computing_structure_refinement 'SHELXL-97 (Sheldrick, 2008)'
_computing_structure_solution 'SHELXS-97 (Sheldrick, 2008)'
_diffrn_ambient_temperature 99.98
_diffrn_detector 'Bruker APEX2 area detector'
_diffrn_detector_area_resol_mean 8.33
_diffrn_detector_type 'CCD area detector'
_diffrn_measured_fraction_theta_full 0.983
_diffrn_measured_fraction_theta_max 0.984
_diffrn_measurement_device 'kappa-stage diffractometer'
_diffrn_measurement_device_type 'Bruker Kappa Apex2 Duo'
_diffrn_measurement_method '\w and \f scans'
_diffrn_radiation_monochromator 'focusing graphite'
_diffrn_radiation_probe x-ray
_diffrn_radiation_type MoK\a
_diffrn_radiation_wavelength 0.71073
_diffrn_radiation_xray_symbol K-L~3~
_diffrn_reflns_av_R_equivalents 0.0202
_diffrn_reflns_av_unetI/netI 0.0136
_diffrn_reflns_Laue_measured_fraction_full 0.983
_diffrn_reflns_Laue_measured_fraction_max 0.984
_diffrn_reflns_limit_h_max 7
_diffrn_reflns_limit_h_min -3
_diffrn_reflns_limit_k_max 12
_diffrn_reflns_limit_k_min -12
_diffrn_reflns_limit_l_max 19
_diffrn_reflns_limit_l_min -19
_diffrn_reflns_number 13679
_diffrn_reflns_point_group_measured_fraction_full 0.988
_diffrn_reflns_point_group_measured_fraction_max 0.987
_diffrn_reflns_theta_full 25.242
_diffrn_reflns_theta_max 27.518
_diffrn_reflns_theta_min 2.486
_diffrn_source 'sealed tube'
_diffrn_standards_number 0
_exptl_absorpt_coefficient_mu 0.698
_exptl_absorpt_correction_T_max 0.7456
_exptl_absorpt_correction_T_min 0.6668
_exptl_absorpt_correction_type multi-scan
_exptl_absorpt_process_details
;
SADABS-2008/1 (Bruker,2008) was used for absorption correction.
wR2(int) was 0.0386 before and 0.0305 after correction.
The Ratio of minimum to maximum transmission is 0.8943.
The \l/2 correction factor is 0.0000.
;
_exptl_crystal_colour colourless
_exptl_crystal_colour_lustre clear
_exptl_crystal_colour_primary colourless
_exptl_crystal_density_diffrn 1.448
_exptl_crystal_description needle
_exptl_crystal_F_000 392
_exptl_crystal_size_max 0.34
_exptl_crystal_size_mid 0.13
_exptl_crystal_size_min 0.04
_refine_diff_density_max 0.307
_refine_diff_density_min -0.180
_refine_diff_density_rms 0.036
_refine_ls_abs_structure_details
;
 Flack x determined using 777 quotients [(I+)-(I-)]/[(I+)+(I-)]
 (Parsons and Flack (2004), Acta Cryst. A60, s61).
;
_refine_ls_abs_structure_Flack 0.014(15)
_refine_ls_extinction_method none
_refine_ls_goodness_of_fit_ref 1.100
_refine_ls_hydrogen_treatment constr
_refine_ls_matrix_type full
_refine_ls_number_parameters 94
_refine_ls_number_reflns 1952
_refine_ls_number_restraints 0
_refine_ls_restrained_S_all 1.100
_refine_ls_R_factor_all 0.0179
_refine_ls_R_factor_gt 0.0172
_refine_ls_shift/su_max 0.002
_refine_ls_shift/su_mean 0.000
_refine_ls_structure_factor_coef Fsqd
_refine_ls_weighting_details 'w=1/[\s^2^(Fo^2^)+(0.0251P)^2^+0.1104P] where P=(Fo^2^+2Fc^2^)/3'
_refine_ls_weighting_scheme calc
_refine_ls_wR_factor_gt 0.0441
_refine_ls_wR_factor_ref 0.0445
_reflns_Friedel_coverage 0.696
_reflns_Friedel_fraction_full 0.995
_reflns_Friedel_fraction_max 0.993
_reflns_number_gt 1907
_reflns_number_total 1952
_reflns_threshold_expression 'I > 2\s(I)'
_cod_data_source_file ol5b00558_si_010.cif
_cod_data_source_block mo_ca190913_0m
_cod_database_code 1554902
_shelxl_version_number 2013-3
_shelx_space_group_comment
;
The symmetry employed for this shelxl refinement is uniquely defined
by the following loop, which should always be used as a source of
symmetry information in preference to the above space-group names.
They are only intended as comments.
;
_shelx_estimated_absorpt_t_max 0.973
_shelx_estimated_absorpt_t_min 0.797
_olex2_refinement_description
;
1. Fixed Uiso
 At 1.2 times of:
  All C(H) groups, All C(H,H) groups
 At 1.5 times of:
  All C(H,H,H) groups, All O(H) groups
2.a Ternary CH refined with riding coordinates:
 C3(H3), C4(H4), C5(H5)
2.b Secondary CH2 refined with riding coordinates:
 C2(H2A,H2B), C6(H6A,H6B)
2.c Idealised Me refined as rotating group:
 C1(H1A,H1B,H1C)
2.d Idealised tetrahedral OH refined as rotating group:
 O1(H1), O2(H2)
;

loop_
_space_group_symop_operation_xyz
'x, y, z'
'x+1/2, -y+1/2, -z'
'-x, y+1/2, -z+1/2'
'-x+1/2, -y, z+1/2'

loop_
_atom_site_label
_atom_site_type_symbol
_atom_site_fract_x
_atom_site_fract_y
_atom_site_fract_z
_atom_site_U_iso_or_equiv
_atom_site_adp_type
_atom_site_occupancy
_atom_site_site_symmetry_order
_atom_site_calc_flag
_atom_site_refinement_flags_posn
_atom_site_refinement_flags_adp
Cl1 Cl 0.73755(7) 0.34442(3) 1.08356(2) 0.01883(10) Uani 1 1 d . .
Cl2 Cl 0.94964(7) 0.61100(4) 0.82229(2) 0.02275(10) Uani 1 1 d . .
O1 O 0.21976(19) 0.59627(11) 1.04457(7) 0.0186(2) Uani 1 1 d . .
H1 H 0.2716 0.6722 1.0287 0.028 Uiso 1 1 calc R U
O2 O 0.78336(19) 0.64830(10) 1.01419(7) 0.0155(2) Uani 1 1 d . .
H2 H 0.9113 0.6182 1.0292 0.023 Uiso 1 1 calc R U
C1 C 0.5217(3) 0.41039(18) 0.77939(11) 0.0278(4) Uani 1 1 d . .
H1A H 0.3981 0.4393 0.8193 0.042 Uiso 1 1 calc R U
H1B H 0.4713 0.3331 0.7427 0.042 Uiso 1 1 calc R U
H1C H 0.5645 0.4859 0.7397 0.042 Uiso 1 1 calc R U
C2 C 0.7258(3) 0.36822(15) 0.83613(10) 0.0204(3) Uani 1 1 d . .
H2A H 0.8445 0.3327 0.7951 0.024 Uiso 1 1 calc R U
H2B H 0.6791 0.2927 0.8762 0.024 Uiso 1 1 calc R U
C3 C 0.8303(3) 0.48001(15) 0.89422(10) 0.0158(3) Uani 1 1 d . .
H3 H 0.9571 0.4389 0.9298 0.019 Uiso 1 1 calc R U
C4 C 0.6691(3) 0.54998(14) 0.96072(10) 0.0140(3) Uani 1 1 d . .
H4 H 0.5529 0.5995 0.9241 0.017 Uiso 1 1 calc R U
C5 C 0.5413(3) 0.45008(14) 1.02140(9) 0.0142(3) Uani 1 1 d . .
H5 H 0.4440 0.3906 0.9827 0.017 Uiso 1 1 calc R U
C6 C 0.3912(3) 0.52186(15) 1.09051(10) 0.0164(3) Uani 1 1 d . .
H6A H 0.3206 0.4540 1.1312 0.020 Uiso 1 1 calc R U
H6B H 0.4841 0.5844 1.1277 0.020 Uiso 1 1 calc R U

loop_
_atom_site_aniso_label
_atom_site_aniso_U_11
_atom_site_aniso_U_22
_atom_site_aniso_U_33
_atom_site_aniso_U_23
_atom_site_aniso_U_13
_atom_site_aniso_U_12
Cl1 0.02395(19) 0.01358(16) 0.01897(17) 0.00303(12) 0.00031(15) 0.00610(14)
Cl2 0.0271(2) 0.02052(17) 0.02063(17) 0.00251(14) 0.00689(16) -0.00305(16)
O1 0.0150(6) 0.0131(5) 0.0276(5) 0.0040(4) 0.0001(5) 0.0005(4)
O2 0.0155(5) 0.0106(4) 0.0205(5) -0.0012(4) -0.0016(4) -0.0007(4)
C1 0.0312(10) 0.0301(9) 0.0222(7) -0.0004(7) -0.0049(7) -0.0074(8)
C2 0.0256(8) 0.0169(7) 0.0187(7) -0.0038(5) 0.0017(6) 0.0000(6)
C3 0.0187(8) 0.0132(7) 0.0156(7) 0.0014(5) 0.0014(5) 0.0006(6)
C4 0.0159(8) 0.0100(6) 0.0163(7) 0.0005(5) -0.0010(6) 0.0004(6)
C5 0.0161(7) 0.0107(6) 0.0158(6) 0.0015(5) -0.0019(6) 0.0012(6)
C6 0.0177(8) 0.0130(6) 0.0186(7) 0.0019(5) 0.0012(6) 0.0006(5)

loop_
_atom_type_symbol
_atom_type_description
_atom_type_scat_dispersion_real
_atom_type_scat_dispersion_imag
_atom_type_scat_source
C C 0.0033 0.0016 'International Tables Vol C Tables 4.2.6.8 and 6.1.1.4'
H H 0.0000 0.0000 'International Tables Vol C Tables 4.2.6.8 and 6.1.1.4'
O O 0.0106 0.0060 'International Tables Vol C Tables 4.2.6.8 and 6.1.1.4'
Cl Cl 0.1484 0.1585 'International Tables Vol C Tables 4.2.6.8 and 6.1.1.4'

loop_
_geom_angle_atom_site_label_1
_geom_angle_atom_site_label_2
_geom_angle_atom_site_label_3
_geom_angle
C6 O1 H1 109.5
C4 O2 H2 109.5
H1A C1 H1B 109.5
H1A C1 H1C 109.5
H1B C1 H1C 109.5
C2 C1 H1A 109.5
C2 C1 H1B 109.5
C2 C1 H1C 109.5
C1 C2 H2A 108.4
C1 C2 H2B 108.4
C1 C2 C3 115.64(13)
H2A C2 H2B 107.4
C3 C2 H2A 108.4
C3 C2 H2B 108.4
Cl2 C3 H3 107.9
C2 C3 Cl2 109.74(10)
C2 C3 H3 107.9
C2 C3 C4 115.84(13)
C4 C3 Cl2 107.38(10)
C4 C3 H3 107.9
O2 C4 C3 111.72(12)
O2 C4 H4 107.2
O2 C4 C5 110.11(11)
C3 C4 H4 107.2
C5 C4 C3 113.21(12)
C5 C4 H4 107.2
Cl1 C5 H5 108.8
C4 C5 Cl1 110.71(11)
C4 C5 H5 108.8
C6 C5 Cl1 107.22(9)
C6 C5 C4 112.45(11)
C6 C5 H5 108.8
O1 C6 C5 109.27(12)
O1 C6 H6A 109.8
O1 C6 H6B 109.8
C5 C6 H6A 109.8
C5 C6 H6B 109.8
H6A C6 H6B 108.3

loop_
_geom_bond_atom_site_label_1
_geom_bond_atom_site_label_2
_geom_bond_distance
Cl1 C5 1.8064(15)
Cl2 C3 1.8133(15)
O1 H1 0.8400
O1 C6 1.4208(18)
O2 H2 0.8400
O2 C4 1.4196(17)
C1 H1A 0.9800
C1 H1B 0.9800
C1 H1C 0.9800
C1 C2 1.524(2)
C2 H2A 0.9900
C2 H2B 0.9900
C2 C3 1.526(2)
C3 H3 1.0000
C3 C4 1.531(2)
C4 H4 1.0000
C4 C5 1.529(2)
C5 H5 1.0000
C5 C6 1.526(2)
C6 H6A 0.9900
C6 H6B 0.9900

loop_
_geom_torsion_atom_site_label_1
_geom_torsion_atom_site_label_2
_geom_torsion_atom_site_label_3
_geom_torsion_atom_site_label_4
_geom_torsion
Cl1 C5 C6 O1 -174.49(10)
Cl2 C3 C4 O2 -59.40(13)
Cl2 C3 C4 C5 175.61(11)
O2 C4 C5 Cl1 -68.82(13)
O2 C4 C5 C6 51.09(16)
C1 C2 C3 Cl2 -65.15(17)
C1 C2 C3 C4 56.62(18)
C2 C3 C4 O2 177.59(12)
C2 C3 C4 C5 52.60(16)
C3 C4 C5 Cl1 57.03(14)
C3 C4 C5 C6 176.95(12)
C4 C5 C6 O1 63.59(16)
